data_7128617
loop_
_publ_author_name
'van Wyk, Lisa M.'
'Loots, Leigh'
'Barbour, Leonard J.'

_publ_section_title
;
 Tuning extreme anisotropic thermal expansion in 1D coordination polymers
 through metal selection and solid solutions.
;
_journal_issue 62
_journal_name_full 'Chemical communications (Cambridge, England)'
_journal_page_first 7693
_journal_page_last 7696
_journal_paper_doi 10.1039/d1cc01717a
_journal_volume 57
_journal_year 2021
_chemical_formula_moiety 'C24 H16 Cd N2 O4'
_chemical_formula_sum 'C24 H16 Cd N2 O4'
_chemical_formula_weight 508.79
_chemical_name_common CdCP_HTphase
_space_group_crystal_system monoclinic
_space_group_IT_number 14
_space_group_name_Hall '-P 2yn'
_space_group_name_H-M_alt 'P 1 21/n 1'
_atom_sites_solution_hydrogens geom
_atom_sites_solution_primary 'dual space'
_atom_sites_solution_secondary difmap
_audit_creation_method SHELXL-2018/3
_audit_update_record
;
2021-02-27 deposited with the CCDC.	2021-07-05 downloaded from the CCDC.
;
_cell_angle_alpha 90
_cell_angle_beta 96.398(2)
_cell_angle_gamma 90
_cell_formula_units_Z 4
_cell_length_a 7.7510(4)
_cell_length_b 23.7727(16)
_cell_length_c 19.0443(12)
_cell_measurement_reflns_used 9883
_cell_measurement_temperature 270(2)
_cell_measurement_theta_max 28.16
_cell_measurement_theta_min 2.32
_cell_volume 3487.3(4)
_computing_cell_refinement 'SAINT V8.38A (Bruker, 2016)'
_computing_data_collection 'APEX3 (Bruker, 2017)'
_computing_data_reduction 'SAINT V8.38A (Bruker, 2016)'
_computing_molecular_graphics 'X-Seed (Barbour, 2001; Atwood & Barbour, 2003)'
_computing_structure_refinement 'SHELXL-2018/3 (Sheldrick, 2018)'
_computing_structure_solution 'SHELXT 2018/2 (Sheldrick, 2018)'
_diffrn_ambient_temperature 270(2)
_diffrn_measured_fraction_theta_full 0.999
_diffrn_measured_fraction_theta_max 0.999
_diffrn_measurement_device_type 'Bruker D8 VENTURE'
_diffrn_radiation_type MoK\a
_diffrn_radiation_wavelength 0.71073
_diffrn_reflns_av_R_equivalents 0.0886
_diffrn_reflns_av_unetI/netI 0.0437
_diffrn_reflns_Laue_measured_fraction_full 0.999
_diffrn_reflns_Laue_measured_fraction_max 0.999
_diffrn_reflns_limit_h_max 8
_diffrn_reflns_limit_h_min -10
_diffrn_reflns_limit_k_max 31
_diffrn_reflns_limit_k_min -31
_diffrn_reflns_limit_l_max 25
_diffrn_reflns_limit_l_min -25
_diffrn_reflns_number 73044
_diffrn_reflns_point_group_measured_fraction_full 0.999
_diffrn_reflns_point_group_measured_fraction_max 0.999
_diffrn_reflns_theta_full 25.242
_diffrn_reflns_theta_max 27.877
_diffrn_reflns_theta_min 2.742
_diffrn_source 'microfocus sealed tube'
_exptl_absorpt_coefficient_mu 0.646
_exptl_absorpt_correction_T_max 0.2627
_exptl_absorpt_correction_T_min 0.2244
_exptl_absorpt_correction_type multi-scan
_exptl_absorpt_process_details 'SADABS, 2016/2'
_exptl_crystal_colour Colourless
_exptl_crystal_density_diffrn 0.969
_exptl_crystal_description Rod
_exptl_crystal_F_000 1016
_exptl_crystal_recrystallization_method Solvothermal
_exptl_crystal_size_max 0.451
_exptl_crystal_size_mid 0.210
_exptl_crystal_size_min 0.189
_refine_diff_density_max 0.316
_refine_diff_density_min -0.587
_refine_diff_density_rms 0.056
_refine_ls_extinction_method none
_refine_ls_goodness_of_fit_ref 1.016
_refine_ls_hydrogen_treatment constr
_refine_ls_matrix_type full
_refine_ls_number_parameters 552
_refine_ls_number_reflns 8298
_refine_ls_number_restraints 1539
_refine_ls_restrained_S_all 0.959
_refine_ls_R_factor_all 0.0728
_refine_ls_R_factor_gt 0.0410
_refine_ls_shift/su_max 0.001
_refine_ls_shift/su_mean 0.000
_refine_ls_structure_factor_coef Fsqd
_refine_ls_weighting_details 'w=1/[\s^2^(Fo^2^)+(0.0526P)^2^+1.1549P] where P=(Fo^2^+2Fc^2^)/3'
_refine_ls_weighting_scheme calc
_refine_ls_wR_factor_gt 0.0991
_refine_ls_wR_factor_ref 0.1161
_reflns_Friedel_coverage 0.000
_reflns_number_gt 5526
_reflns_number_total 8298
_reflns_threshold_expression 'I > 2\s(I)'
_cod_data_source_file d1cc01717a3.cif
_cod_data_source_block CdCP_HTphase
_cod_depositor_comments 'Adding full bibliography for 7128604--7128617.cif.'
_cod_original_sg_symbol_H-M 'P 21/n'
_cod_database_code 7128617
_shelx_shelxl_version_number 2018/3
_shelx_space_group_comment
;
The symmetry employed for this shelxl refinement is uniquely defined
by the following loop, which should always be used as a source of
symmetry information in preference to the above space-group names.
They are only intended as comments.
;
_shelx_estimated_absorpt_t_min 0.759
_shelx_estimated_absorpt_t_max 0.888

loop_
_space_group_symop_operation_xyz
'x, y, z'
'-x+1/2, y+1/2, -z+1/2'
'-x, -y, -z'
'x-1/2, -y-1/2, z-1/2'

loop_
_atom_site_label
_atom_site_type_symbol
_atom_site_fract_x
_atom_site_fract_y
_atom_site_fract_z
_atom_site_U_iso_or_equiv
_atom_site_adp_type
_atom_site_occupancy
_atom_site_site_symmetry_order
_atom_site_calc_flag
_atom_site_refinement_flags_posn
_atom_site_refinement_flags_adp
_atom_site_refinement_flags_occupancy
_atom_site_disorder_assembly
_atom_site_disorder_group
Cd1 Cd 1.22657(3) 0.37054(2) 0.44770(2) 0.05643(10) Uani 1 1 d . . . . .
O1A O 0.957(3) 0.3464(15) 0.4109(9) 0.062(3) Uani 0.523(3) 1 d D U P A 1
O2A O 1.1250(10) 0.3493(3) 0.3271(4) 0.0618(17) Uani 0.523(3) 1 d D U P A 1
O3A O -0.1773(14) 0.2061(4) 0.0287(6) 0.061(2) Uani 0.523(3) 1 d D U P A 1
O4A O 0.006(3) 0.1663(7) -0.0343(9) 0.056(3) Uani 0.523(3) 1 d D U P A 1
C1A C 0.9781(14) 0.3413(7) 0.3471(6) 0.0606(19) Uani 0.523(3) 1 d D U P A 1
C2A C 0.8265(11) 0.3292(4) 0.2930(4) 0.0593(16) Uani 0.523(3) 1 d D U P A 1
C3A C 0.6633(14) 0.3219(15) 0.3140(11) 0.0629(18) Uani 0.523(3) 1 d D U P A 1
H3A H 0.647047 0.324613 0.361495 0.075 Uiso 0.523(3) 1 calc R U P A 1
C4A C 0.5231(17) 0.3105(7) 0.2639(6) 0.061(2) Uani 0.523(3) 1 d D U P A 1
H4A H 0.411326 0.311614 0.277165 0.074 Uiso 0.523(3) 1 calc R U P A 1
C5A C 0.5458(8) 0.2975(4) 0.1953(4) 0.0630(15) Uani 0.523(3) 1 d D U P A 1
C6A C 0.7091(7) 0.3057(3) 0.1741(3) 0.0662(15) Uani 0.523(3) 1 d D U P A 1
H6A H 0.726146 0.300089 0.126991 0.079 Uiso 0.523(3) 1 calc R U P A 1
C7A C 0.8475(7) 0.3221(3) 0.2223(3) 0.0622(14) Uani 0.523(3) 1 d D U P A 1
H7A H 0.955657 0.328403 0.206945 0.075 Uiso 0.523(3) 1 calc R U P A 1
C8A C 0.4001(8) 0.2752(4) 0.1450(4) 0.0624(15) Uani 0.523(3) 1 d D U P A 1
C9A C 0.2300(8) 0.2903(4) 0.1512(4) 0.0755(16) Uani 0.523(3) 1 d D U P A 1
H9A H 0.207118 0.317070 0.184513 0.091 Uiso 0.523(3) 1 calc R U P A 1
C10A C 0.0928(8) 0.2661(3) 0.1084(4) 0.0719(16) Uani 0.523(3) 1 d D U P A 1
H10A H -0.020952 0.276295 0.113474 0.086 Uiso 0.523(3) 1 calc R U P A 1
C11A C 0.1268(12) 0.2263(4) 0.0578(4) 0.0578(17) Uani 0.523(3) 1 d D U P A 1
C12A C 0.2965(13) 0.2135(11) 0.0478(9) 0.0537(17) Uani 0.523(3) 1 d D U P A 1
H12A H 0.320424 0.187866 0.013373 0.064 Uiso 0.523(3) 1 calc R U P A 1
C13A C 0.4311(18) 0.2398(9) 0.0903(7) 0.058(2) Uani 0.523(3) 1 d D U P A 1
H13A H 0.545037 0.233220 0.081619 0.070 Uiso 0.523(3) 1 calc R U P A 1
C14A C -0.0219(16) 0.1962(7) 0.0175(8) 0.056(2) Uani 0.523(3) 1 d D U P A 1
N1A N 1.284(3) 0.4570(5) 0.4021(6) 0.0655(17) Uani 0.585(13) 1 d D U P A 3
N2A N 1.198(3) 0.4394(4) 0.5340(6) 0.0620(18) Uani 0.585(13) 1 d D U P A 3
C15A C 1.316(2) 0.4634(4) 0.3355(6) 0.081(2) Uani 0.585(13) 1 d D U P A 3
H15A H 1.312735 0.431973 0.306268 0.097 Uiso 0.585(13) 1 calc R U P A 3
C16A C 1.3563(16) 0.5157(4) 0.3077(6) 0.091(2) Uani 0.585(13) 1 d D U P A 3
H16A H 1.382456 0.519613 0.261440 0.109 Uiso 0.585(13) 1 calc R U P A 3
C17A C 1.3548(14) 0.5607(4) 0.3525(6) 0.087(2) Uani 0.585(13) 1 d D U P A 3
H17A H 1.379607 0.596203 0.335678 0.104 Uiso 0.585(13) 1 calc R U P A 3
C18A C 1.3184(14) 0.5558(4) 0.4204(6) 0.0760(19) Uani 0.585(13) 1 d D U P A 3
H18A H 1.318608 0.586931 0.450069 0.091 Uiso 0.585(13) 1 calc R U P A 3
C19A C 1.2810(19) 0.5022(4) 0.4436(5) 0.0629(16) Uani 0.585(13) 1 d D U P A 3
C20A C 1.2380(16) 0.4920(4) 0.5168(5) 0.0587(16) Uani 0.585(13) 1 d D U P A 3
C21A C 1.2387(14) 0.5349(4) 0.5655(6) 0.0726(19) Uani 0.585(13) 1 d D U P A 3
H21A H 1.269713 0.571401 0.554418 0.087 Uiso 0.585(13) 1 calc R U P A 3
C22A C 1.1917(14) 0.5217(4) 0.6311(6) 0.080(2) Uani 0.585(13) 1 d D U P A 3
H22A H 1.186818 0.550577 0.663692 0.096 Uiso 0.585(13) 1 calc R U P A 3
C23A C 1.1512(15) 0.4676(5) 0.6513(5) 0.076(2) Uani 0.585(13) 1 d D U P A 3
H23A H 1.124672 0.458744 0.696389 0.091 Uiso 0.585(13) 1 calc R U P A 3
C24A C 1.1538(18) 0.4281(4) 0.5980(6) 0.0717(19) Uani 0.585(13) 1 d D U P A 3
H24A H 1.122761 0.391361 0.607562 0.086 Uiso 0.585(13) 1 calc R U P A 3
O1B O 0.939(3) 0.3521(15) 0.4123(9) 0.057(2) Uani 0.477(3) 1 d D U P A 2
O2B O 1.1243(11) 0.3237(3) 0.3387(5) 0.068(2) Uani 0.477(3) 1 d D U P A 2
O3B O -0.1830(16) 0.1881(4) 0.0414(6) 0.055(2) Uani 0.477(3) 1 d D U P A 2
O4B O 0.004(3) 0.1550(8) -0.0284(9) 0.051(2) Uani 0.477(3) 1 d D U P A 2
C1B C 0.9735(15) 0.3317(8) 0.3547(7) 0.062(2) Uani 0.477(3) 1 d D U P A 2
C2B C 0.8235(12) 0.3085(4) 0.3060(5) 0.0638(18) Uani 0.477(3) 1 d D U P A 2
C3B C 0.6563(15) 0.3240(16) 0.3152(11) 0.0618(19) Uani 0.477(3) 1 d D U P A 2
H3B H 0.635434 0.349473 0.350377 0.074 Uiso 0.477(3) 1 calc R U P A 2
C4B C 0.5192(19) 0.3012(8) 0.2711(7) 0.063(2) Uani 0.477(3) 1 d D U P A 2
H4B H 0.406279 0.307522 0.281310 0.075 Uiso 0.477(3) 1 calc R U P A 2
C5B C 0.5449(9) 0.2695(4) 0.2131(4) 0.0628(16) Uani 0.477(3) 1 d D U P A 2
C6B C 0.7137(8) 0.2523(4) 0.2056(4) 0.0726(16) Uani 0.477(3) 1 d D U P A 2
H6B H 0.733779 0.227312 0.169742 0.087 Uiso 0.477(3) 1 calc R U P A 2
C7B C 0.8524(8) 0.2723(4) 0.2515(4) 0.0711(16) Uani 0.477(3) 1 d D U P A 2
H7B H 0.965025 0.261277 0.245619 0.085 Uiso 0.477(3) 1 calc R U P A 2
C8B C 0.3945(9) 0.2485(4) 0.1637(4) 0.0602(16) Uani 0.477(3) 1 d D U P A 2
C9B C 0.2294(8) 0.2443(4) 0.1846(3) 0.0623(15) Uani 0.477(3) 1 d D U P A 2
H9B H 0.210783 0.255391 0.229977 0.075 Uiso 0.477(3) 1 calc R U P A 2
C10B C 0.0929(8) 0.2240(3) 0.1397(3) 0.0598(15) Uani 0.477(3) 1 d D U P A 2
H10B H -0.015679 0.220559 0.155680 0.072 Uiso 0.477(3) 1 calc R U P A 2
C11B C 0.1141(13) 0.2085(4) 0.0705(5) 0.0549(17) Uani 0.477(3) 1 d D U P A 2
C12B C 0.2763(15) 0.2154(13) 0.0474(11) 0.0561(19) Uani 0.477(3) 1 d D U P A 2
H12B H 0.291870 0.208410 0.000499 0.067 Uiso 0.477(3) 1 calc R U P A 2
C13B C 0.4159(19) 0.2328(10) 0.0949(8) 0.058(2) Uani 0.477(3) 1 d D U P A 2
H13B H 0.526247 0.233926 0.080199 0.070 Uiso 0.477(3) 1 calc R U P A 2
C14B C -0.0339(18) 0.1855(7) 0.0214(9) 0.054(2) Uani 0.477(3) 1 d D U P A 2
N1B N 1.282(5) 0.4632(7) 0.4141(9) 0.068(2) Uani 0.415(13) 1 d D U P A 4
N2B N 1.201(4) 0.4291(6) 0.5416(9) 0.064(2) Uani 0.415(13) 1 d D U P A 4
C15B C 1.324(3) 0.4774(6) 0.3509(8) 0.079(2) Uani 0.415(13) 1 d D U P A 4
H15B H 1.334774 0.448719 0.318466 0.094 Uiso 0.415(13) 1 calc R U P A 4
C16B C 1.353(2) 0.5324(6) 0.3298(7) 0.084(2) Uani 0.415(13) 1 d D U P A 4
H16B H 1.381106 0.541449 0.284879 0.101 Uiso 0.415(13) 1 calc R U P A 4
C17B C 1.338(2) 0.5719(6) 0.3807(9) 0.088(2) Uani 0.415(13) 1 d D U P A 4
H17B H 1.355589 0.609453 0.369749 0.105 Uiso 0.415(13) 1 calc R U P A 4
C18B C 1.298(2) 0.5592(6) 0.4473(8) 0.078(2) Uani 0.415(13) 1 d D U P A 4
H18B H 1.288143 0.587216 0.480732 0.093 Uiso 0.415(13) 1 calc R U P A 4
C19B C 1.271(3) 0.5030(6) 0.4630(7) 0.0620(19) Uani 0.415(13) 1 d D U P A 4
C20B C 1.224(3) 0.4845(6) 0.5335(7) 0.0620(19) Uani 0.415(13) 1 d D U P A 4
C21B C 1.211(2) 0.5241(6) 0.5863(8) 0.072(2) Uani 0.415(13) 1 d D U P A 4
H21B H 1.232591 0.562142 0.579583 0.086 Uiso 0.415(13) 1 calc R U P A 4
C22B C 1.165(2) 0.5033(7) 0.6497(7) 0.079(2) Uani 0.415(13) 1 d D U P A 4
H22B H 1.149872 0.528360 0.686023 0.095 Uiso 0.415(13) 1 calc R U P A 4
C23B C 1.140(2) 0.4470(6) 0.6607(8) 0.082(2) Uani 0.415(13) 1 d D U P A 4
H23B H 1.108206 0.433422 0.703133 0.098 Uiso 0.415(13) 1 calc R U P A 4
C24B C 1.166(3) 0.4116(6) 0.6055(8) 0.072(2) Uani 0.415(13) 1 d D U P A 4
H24B H 1.158965 0.373024 0.613021 0.087 Uiso 0.415(13) 1 calc R U P A 4

loop_
_atom_site_aniso_label
_atom_site_aniso_U_11
_atom_site_aniso_U_22
_atom_site_aniso_U_33
_atom_site_aniso_U_23
_atom_site_aniso_U_13
_atom_site_aniso_U_12
Cd1 0.03748(13) 0.07166(17) 0.05695(14) -0.00342(11) -0.00898(9) -0.00156(10)
O1A 0.041(4) 0.091(6) 0.052(3) -0.015(3) 0.000(3) -0.005(4)
O2A 0.032(2) 0.091(4) 0.061(3) -0.016(3) 0.0028(19) -0.008(3)
O3A 0.035(2) 0.081(6) 0.065(4) -0.012(4) 0.000(3) -0.004(3)
O4A 0.037(3) 0.077(6) 0.051(4) -0.009(4) 0.002(3) -0.008(4)
C1A 0.034(3) 0.091(5) 0.056(3) -0.017(3) 0.003(2) -0.002(3)
C2A 0.038(2) 0.087(4) 0.053(3) -0.022(3) 0.001(2) -0.005(3)
C3A 0.040(3) 0.094(4) 0.055(3) -0.022(3) 0.004(3) -0.003(3)
C4A 0.036(3) 0.092(5) 0.057(3) -0.021(3) 0.007(3) -0.003(3)
C5A 0.032(2) 0.096(4) 0.059(3) -0.021(3) -0.002(2) -0.002(3)
C6A 0.039(3) 0.107(4) 0.053(3) -0.020(3) 0.005(2) -0.008(3)
C7A 0.033(2) 0.101(4) 0.053(3) -0.019(3) 0.006(2) -0.008(3)
C8A 0.032(2) 0.099(4) 0.055(3) -0.018(3) 0.000(2) -0.004(3)
C9A 0.044(3) 0.109(4) 0.072(3) -0.036(3) -0.001(2) 0.003(3)
C10A 0.036(3) 0.108(4) 0.070(3) -0.028(3) -0.001(2) 0.006(3)
C11A 0.035(3) 0.087(4) 0.051(3) -0.017(3) -0.002(2) -0.006(3)
C12A 0.032(3) 0.078(4) 0.051(3) -0.013(3) 0.004(3) 0.001(3)
C13A 0.031(3) 0.093(4) 0.050(3) -0.013(3) 0.005(3) -0.006(3)
C14A 0.034(3) 0.079(5) 0.052(3) -0.007(3) 0.000(2) -0.002(3)
N1A 0.056(3) 0.070(3) 0.067(4) 0.001(3) -0.004(4) 0.001(3)
N2A 0.047(3) 0.070(4) 0.067(3) -0.003(3) -0.003(3) 0.001(4)
C15A 0.088(4) 0.082(4) 0.073(4) 0.000(3) 0.006(4) -0.007(4)
C16A 0.108(4) 0.080(4) 0.085(5) 0.000(3) 0.013(4) -0.010(4)
C17A 0.104(4) 0.078(4) 0.078(5) -0.002(4) 0.011(4) -0.009(4)
C18A 0.080(4) 0.074(3) 0.073(5) -0.004(4) 0.005(4) -0.011(3)
C19A 0.045(3) 0.070(3) 0.070(4) 0.002(3) -0.007(3) -0.002(2)
C20A 0.035(3) 0.066(3) 0.071(4) -0.004(3) -0.011(3) -0.001(2)
C21A 0.064(4) 0.072(4) 0.082(4) -0.003(3) 0.006(3) 0.000(3)
C22A 0.089(4) 0.071(4) 0.082(4) -0.005(4) 0.014(4) 0.003(3)
C23A 0.084(3) 0.070(5) 0.075(3) 0.003(4) 0.014(3) 0.001(4)
C24A 0.066(3) 0.070(4) 0.078(3) 0.001(3) 0.004(3) 0.001(4)
O1B 0.035(4) 0.086(6) 0.049(3) -0.012(3) -0.003(3) -0.004(4)
O2B 0.031(2) 0.107(5) 0.065(4) -0.030(4) 0.000(2) -0.006(4)
O3B 0.037(3) 0.070(5) 0.057(4) -0.010(3) 0.002(2) -0.003(3)
O4B 0.040(3) 0.068(6) 0.046(3) -0.003(3) 0.002(3) -0.005(4)
C1B 0.035(3) 0.094(5) 0.056(3) -0.018(3) 0.003(3) -0.006(3)
C2B 0.036(3) 0.098(4) 0.057(3) -0.025(3) 0.001(2) -0.004(3)
C3B 0.039(3) 0.091(4) 0.055(3) -0.022(3) 0.005(3) -0.002(3)
C4B 0.036(3) 0.094(5) 0.058(3) -0.024(3) 0.005(3) -0.005(3)
C5B 0.034(2) 0.096(4) 0.058(3) -0.024(3) 0.003(2) -0.006(3)
C6B 0.036(3) 0.111(4) 0.070(3) -0.039(3) 0.000(2) -0.001(3)
C7B 0.033(3) 0.109(4) 0.069(3) -0.033(3) -0.003(2) -0.001(3)
C8B 0.032(2) 0.094(4) 0.054(3) -0.019(3) 0.002(2) -0.007(3)
C9B 0.036(3) 0.104(4) 0.047(3) -0.023(3) 0.006(2) -0.001(3)
C10B 0.032(3) 0.092(4) 0.055(3) -0.022(3) 0.006(2) -0.002(3)
C11B 0.033(3) 0.080(4) 0.051(3) -0.015(3) 0.002(2) 0.000(3)
C12B 0.036(3) 0.082(4) 0.050(3) -0.015(3) 0.003(3) -0.002(4)
C13B 0.032(3) 0.090(5) 0.054(3) -0.014(3) 0.008(3) -0.004(3)
C14B 0.034(3) 0.073(5) 0.053(3) -0.010(3) -0.005(3) -0.003(3)
N1B 0.059(4) 0.073(4) 0.069(4) -0.002(3) -0.005(4) 0.001(4)
N2B 0.051(4) 0.070(4) 0.068(4) -0.002(4) -0.003(4) 0.000(4)
C15B 0.084(4) 0.075(4) 0.075(4) -0.006(4) -0.001(4) -0.005(4)
C16B 0.100(4) 0.077(5) 0.075(5) -0.008(4) 0.006(4) -0.011(4)
C17B 0.103(4) 0.079(4) 0.081(6) -0.006(4) 0.012(5) -0.007(4)
C18B 0.075(4) 0.077(4) 0.079(5) -0.004(4) 0.002(5) -0.005(3)
C19B 0.043(3) 0.070(3) 0.069(4) -0.005(3) -0.011(4) 0.003(3)
C20B 0.044(3) 0.070(4) 0.069(4) -0.005(3) -0.010(3) 0.003(3)
C21B 0.068(4) 0.072(4) 0.073(5) -0.002(4) 0.004(4) 0.005(4)
C22B 0.084(4) 0.075(5) 0.078(4) -0.006(5) 0.014(4) 0.001(5)
C23B 0.089(4) 0.074(5) 0.083(4) -0.007(4) 0.014(4) 0.004(5)
C24B 0.070(4) 0.072(5) 0.075(4) -0.002(4) 0.008(4) 0.006(5)

loop_
_atom_type_symbol
_atom_type_description
_atom_type_scat_dispersion_real
_atom_type_scat_dispersion_imag
_atom_type_scat_source
C C 0.0033 0.0016 'International Tables Vol C Tables 4.2.6.8 and 6.1.1.4'
H H 0.0000 0.0000 'International Tables Vol C Tables 4.2.6.8 and 6.1.1.4'
N N 0.0061 0.0033 'International Tables Vol C Tables 4.2.6.8 and 6.1.1.4'
O O 0.0106 0.0060 'International Tables Vol C Tables 4.2.6.8 and 6.1.1.4'
Cd Cd -0.8075 1.2024 'International Tables Vol C Tables 4.2.6.8 and 6.1.1.4'

loop_
_geom_angle_atom_site_label_1
_geom_angle_atom_site_label_2
_geom_angle_atom_site_label_3
_geom_angle
_geom_angle_site_symmetry_1
_geom_angle_site_symmetry_3
_geom_angle_publ_flag
O1A Cd1 O4B 148.4(10) . 4_766 ?
O4B Cd1 O1B 152.7(10) 4_766 . ?
O1A Cd1 O3B 106.4(9) . 4_766 ?
O1A Cd1 O4A 141.5(9) . 4_766 ?
N2B Cd1 N1B 71.2(5) . . ?
N1A Cd1 N2A 71.2(3) . . ?
O1A Cd1 O2A 56.1(4) . . ?
O4A Cd1 O2A 105.3(5) 4_766 . ?
O4B Cd1 O2B 105.5(6) 4_766 . ?
O1B Cd1 O2B 56.2(4) . . ?
O3B Cd1 O2B 115.4(3) 4_766 . ?
O1A Cd1 O3A 102.5(10) . 4_766 ?
O4A Cd1 O3A 54.1(3) 4_766 4_766 ?
O2A Cd1 O3A 119.4(3) . 4_766 ?
C1A O1A Cd1 96.3(12) . . ?
C1A O2A Cd1 87.3(6) . . ?
C14A O3A Cd1 89.1(6) . 4_465 ?
C14A O4A Cd1 95.2(10) . 4_465 ?
O1A C1A O2A 120.2(12) . . ?
O1A C1A C2A 120.5(12) . . ?
O2A C1A C2A 119.1(9) . . ?
C3A C2A C7A 118.5(8) . . ?
C3A C2A C1A 119.9(9) . . ?
C7A C2A C1A 121.5(7) . . ?
C2A C3A C4A 119.9(14) . . ?
C2A C3A H3A 120.1 . . ?
C4A C3A H3A 120.1 . . ?
C5A C4A C3A 121.6(11) . . ?
C5A C4A H4A 119.2 . . ?
C3A C4A H4A 119.2 . . ?
C4A C5A C6A 117.7(7) . . ?
C4A C5A C8A 121.5(7) . . ?
C6A C5A C8A 120.8(6) . . ?
C5A C6A C7A 120.6(6) . . ?
C5A C6A H6A 119.7 . . ?
C7A C6A H6A 119.7 . . ?
C2A C7A C6A 120.8(6) . . ?
C2A C7A H7A 119.6 . . ?
C6A C7A H7A 119.6 . . ?
C13A C8A C9A 118.0(7) . . ?
C13A C8A C5A 121.2(8) . . ?
C9A C8A C5A 120.8(6) . . ?
C8A C9A C10A 121.1(6) . . ?
C8A C9A H9A 119.5 . . ?
C10A C9A H9A 119.5 . . ?
C9A C10A C11A 119.6(6) . . ?
C9A C10A H10A 120.2 . . ?
C11A C10A H10A 120.2 . . ?
C12A C11A C10A 120.0(8) . . ?
C12A C11A C14A 121.0(9) . . ?
C10A C11A C14A 119.0(8) . . ?
C11A C12A C13A 118.9(12) . . ?
C11A C12A H12A 120.6 . . ?
C13A C12A H12A 120.6 . . ?
C8A C13A C12A 121.9(11) . . ?
C8A C13A H13A 119.0 . . ?
C12A C13A H13A 119.0 . . ?
O4A C14A O3A 119.2(11) . . ?
O4A C14A C11A 119.1(11) . . ?
O3A C14A C11A 121.1(9) . . ?
O4A C14A Cd1 57.7(10) . 4_465 ?
O3A C14A Cd1 63.3(6) . 4_465 ?
C11A C14A Cd1 173.2(10) . 4_465 ?
C15A N1A C19A 119.3(8) . . ?
C15A N1A Cd1 122.0(7) . . ?
C19A N1A Cd1 118.7(6) . . ?
C24A N2A C20A 120.2(8) . . ?
C24A N2A Cd1 123.8(6) . . ?
C20A N2A Cd1 115.9(6) . . ?
N1A C15A C16A 122.5(8) . . ?
N1A C15A H15A 118.8 . . ?
C16A C15A H15A 118.8 . . ?
C17A C16A C15A 116.2(8) . . ?
C17A C16A H16A 121.9 . . ?
C15A C16A H16A 121.9 . . ?
C18A C17A C16A 122.9(8) . . ?
C18A C17A H17A 118.6 . . ?
C16A C17A H17A 118.6 . . ?
C17A C18A C19A 116.9(7) . . ?
C17A C18A H18A 121.5 . . ?
C19A C18A H18A 121.5 . . ?
N1A C19A C18A 122.2(7) . . ?
N1A C19A C20A 116.4(7) . . ?
C18A C19A C20A 121.4(7) . . ?
N2A C20A C21A 120.7(7) . . ?
N2A C20A C19A 117.5(7) . . ?
C21A C20A C19A 121.7(7) . . ?
C22A C21A C20A 117.4(7) . . ?
C22A C21A H21A 121.3 . . ?
C20A C21A H21A 121.3 . . ?
C21A C22A C23A 123.7(8) . . ?
C21A C22A H22A 118.2 . . ?
C23A C22A H22A 118.2 . . ?
C24A C23A C22A 113.7(7) . . ?
C24A C23A H23A 123.1 . . ?
C22A C23A H23A 123.1 . . ?
N2A C24A C23A 124.2(8) . . ?
N2A C24A H24A 117.9 . . ?
C23A C24A H24A 117.9 . . ?
C1B O1B Cd1 92.1(11) . . ?
C1B O2B Cd1 86.9(6) . . ?
O1B C1B O2B 124.5(13) . . ?
O1B C1B C2B 117.0(13) . . ?
O2B C1B C2B 118.0(10) . . ?
C3B C2B C7B 119.6(9) . . ?
C3B C2B C1B 119.7(10) . . ?
C7B C2B C1B 120.7(8) . . ?
C2B C3B C4B 119.1(16) . . ?
C2B C3B H3B 120.5 . . ?
C4B C3B H3B 120.5 . . ?
C5B C4B C3B 122.2(12) . . ?
C5B C4B H4B 118.9 . . ?
C3B C4B H4B 118.9 . . ?
C4B C5B C6B 117.9(8) . . ?
C4B C5B C8B 121.1(8) . . ?
C6B C5B C8B 120.7(6) . . ?
C7B C6B C5B 120.2(6) . . ?
C7B C6B H6B 119.9 . . ?
C5B C6B H6B 119.9 . . ?
C2B C7B C6B 120.4(7) . . ?
C2B C7B H7B 119.8 . . ?
C6B C7B H7B 119.8 . . ?
C9B C8B C13B 117.6(7) . . ?
C9B C8B C5B 121.5(6) . . ?
C13B C8B C5B 121.0(8) . . ?
C10B C9B C8B 121.3(6) . . ?
C10B C9B H9B 119.4 . . ?
C8B C9B H9B 119.4 . . ?
C9B C10B C11B 121.2(7) . . ?
C9B C10B H10B 119.4 . . ?
C11B C10B H10B 119.4 . . ?
C12B C11B C10B 118.3(9) . . ?
C12B C11B C14B 120.2(9) . . ?
C10B C11B C14B 121.5(8) . . ?
C11B C12B C13B 119.7(13) . . ?
C11B C12B H12B 120.2 . . ?
C13B C12B H12B 120.2 . . ?
C8B C13B C12B 121.8(11) . . ?
C8B C13B H13B 119.1 . . ?
C12B C13B H13B 119.1 . . ?
O4B C14B O3B 123.9(12) . . ?
O4B C14B C11B 117.0(12) . . ?
O3B C14B C11B 117.3(10) . . ?
C15B N1B C19B 119.5(12) . . ?
C15B N1B Cd1 123.9(9) . . ?
C19B N1B Cd1 116.6(9) . . ?
C24B N2B C20B 116.9(11) . . ?
C24B N2B Cd1 124.3(9) . . ?
C20B N2B Cd1 118.8(9) . . ?
N1B C15B C16B 124.4(11) . . ?
N1B C15B H15B 117.8 . . ?
C16B C15B H15B 117.8 . . ?
C17B C16B C15B 114.2(11) . . ?
C17B C16B H16B 122.9 . . ?
C15B C16B H16B 122.9 . . ?
C16B C17B C18B 123.5(11) . . ?
C16B C17B H17B 118.3 . . ?
C18B C17B H17B 118.3 . . ?
C17B C18B C19B 117.7(10) . . ?
C17B C18B H18B 121.2 . . ?
C19B C18B H18B 121.2 . . ?
N1B C19B C18B 120.6(10) . . ?
N1B C19B C20B 117.2(10) . . ?
C18B C19B C20B 122.1(10) . . ?
N2B C20B C21B 124.2(10) . . ?
N2B C20B C19B 116.2(10) . . ?
C21B C20B C19B 119.6(10) . . ?
C20B C21B C22B 115.7(10) . . ?
C20B C21B H21B 122.2 . . ?
C22B C21B H21B 122.2 . . ?
C23B C22B C21B 122.3(11) . . ?
C23B C22B H22B 118.9 . . ?
C21B C22B H22B 118.9 . . ?
C22B C23B C24B 116.5(11) . . ?
C22B C23B H23B 121.8 . . ?
C24B C23B H23B 121.8 . . ?
N2B C24B C23B 124.2(11) . . ?
N2B C24B H24B 117.9 . . ?
C23B C24B H24B 117.9 . . ?

loop_
_geom_bond_atom_site_label_1
_geom_bond_atom_site_label_2
_geom_bond_distance
_geom_bond_site_symmetry_2
_geom_bond_publ_flag
Cd1 O1A 2.21(2) . ?
Cd1 O4B 2.23(2) 4_766 ?
Cd1 N2B 2.292(17) . ?
Cd1 N1A 2.293(11) . ?
Cd1 O1B 2.30(2) . ?
Cd1 O3B 2.311(12) 4_766 ?
Cd1 O4A 2.32(2) 4_766 ?
Cd1 N1B 2.346(17) . ?
Cd1 N2A 2.347(11) . ?
Cd1 O2A 2.398(8) . ?
Cd1 O2B 2.411(9) . ?
Cd1 O3A 2.448(12) 4_766 ?
O1A C1A 1.250(12) . ?
O2A C1A 1.255(9) . ?
O3A C14A 1.268(9) . ?
O4A C14A 1.253(9) . ?
C1A C2A 1.501(9) . ?
C2A C3A 1.379(13) . ?
C2A C7A 1.385(8) . ?
C3A C4A 1.391(11) . ?
C3A H3A 0.9300 . ?
C4A C5A 1.371(10) . ?
C4A H4A 0.9300 . ?
C5A C6A 1.385(8) . ?
C5A C8A 1.495(7) . ?
C6A C7A 1.389(7) . ?
C6A H6A 0.9300 . ?
C7A H7A 0.9300 . ?
C8A C13A 1.380(11) . ?
C8A C9A 1.384(8) . ?
C9A C10A 1.390(8) . ?
C9A H9A 0.9300 . ?
C10A C11A 1.395(9) . ?
C10A H10A 0.9300 . ?
C11A C12A 1.383(11) . ?
C11A C14A 1.496(9) . ?
C12A C13A 1.394(10) . ?
C12A H12A 0.9300 . ?
C13A H13A 0.9300 . ?
N1A C15A 1.330(9) . ?
N1A C19A 1.336(9) . ?
N2A C24A 1.328(9) . ?
N2A C20A 1.340(8) . ?
C15A C16A 1.398(9) . ?
C15A H15A 0.9300 . ?
C16A C17A 1.370(10) . ?
C16A H16A 0.9300 . ?
C17A C18A 1.360(10) . ?
C17A H17A 0.9300 . ?
C18A C19A 1.391(9) . ?
C18A H18A 0.9300 . ?
C19A C20A 1.488(8) . ?
C20A C21A 1.377(9) . ?
C21A C22A 1.377(10) . ?
C21A H21A 0.9300 . ?
C22A C23A 1.387(9) . ?
C22A H22A 0.9300 . ?
C23A C24A 1.385(9) . ?
C23A H23A 0.9300 . ?
C24A H24A 0.9300 . ?
O1B C1B 1.254(13) . ?
O2B C1B 1.255(11) . ?
O3B C14B 1.258(10) . ?
O4B C14B 1.253(10) . ?
C1B C2B 1.508(10) . ?
C2B C3B 1.377(14) . ?
C2B C7B 1.387(9) . ?
C3B C4B 1.390(12) . ?
C3B H3B 0.9300 . ?
C4B C5B 1.369(11) . ?
C4B H4B 0.9300 . ?
C5B C6B 1.393(9) . ?
C5B C8B 1.500(8) . ?
C6B C7B 1.392(8) . ?
C6B H6B 0.9300 . ?
C7B H7B 0.9300 . ?
C8B C9B 1.386(8) . ?
C8B C13B 1.389(11) . ?
C9B C10B 1.371(8) . ?
C9B H9B 0.9300 . ?
C10B C11B 1.397(9) . ?
C10B H10B 0.9300 . ?
C11B C12B 1.387(12) . ?
C11B C14B 1.500(10) . ?
C12B C13B 1.393(11) . ?
C12B H12B 0.9300 . ?
C13B H13B 0.9300 . ?
N1B C15B 1.325(12) . ?
N1B C19B 1.336(11) . ?
N2B C24B 1.341(11) . ?
N2B C20B 1.341(12) . ?
C15B C16B 1.395(12) . ?
C15B H15B 0.9300 . ?
C16B C17B 1.364(13) . ?
C16B H16B 0.9300 . ?
C17B C18B 1.373(13) . ?
C17B H17B 0.9300 . ?
C18B C19B 1.389(12) . ?
C18B H18B 0.9300 . ?
C19B C20B 1.497(11) . ?
C20B C21B 1.389(12) . ?
C21B C22B 1.391(13) . ?
C21B H21B 0.9300 . ?
C22B C23B 1.370(13) . ?
C22B H22B 0.9300 . ?
C23B C24B 1.379(12) . ?
C23B H23B 0.9300 . ?
C24B H24B 0.9300 . ?

loop_
_geom_torsion_atom_site_label_1
_geom_torsion_atom_site_label_2
_geom_torsion_atom_site_label_3
_geom_torsion_atom_site_label_4
_geom_torsion
_geom_torsion_site_symmetry_1
_geom_torsion_site_symmetry_2
_geom_torsion_site_symmetry_3
_geom_torsion_site_symmetry_4
_geom_torsion_publ_flag
Cd1 O1A C1A O2A 1(3) . . . . ?
Cd1 O1A C1A C2A -174.9(12) . . . . ?
Cd1 O2A C1A O1A -1(3) . . . . ?
Cd1 O2A C1A C2A 175.0(13) . . . . ?
O1A C1A C2A C3A -2(3) . . . . ?
O2A C1A C2A C3A -178(2) . . . . ?
O1A C1A C2A C7A -178(3) . . . . ?
O2A C1A C2A C7A 5.5(18) . . . . ?
C7A C2A C3A C4A -3(4) . . . . ?
C1A C2A C3A C4A -180(2) . . . . ?
C2A C3A C4A C5A 10(4) . . . . ?
C3A C4A C5A C6A -11(3) . . . . ?
C3A C4A C5A C8A 169(2) . . . . ?
C4A C5A C6A C7A 5.0(14) . . . . ?
C8A C5A C6A C7A -174.8(7) . . . . ?
C3A C2A C7A C6A -3(2) . . . . ?
C1A C2A C7A C6A 173.8(10) . . . . ?
C5A C6A C7A C2A 1.7(12) . . . . ?
C4A C5A C8A C13A -150.6(15) . . . . ?
C6A C5A C8A C13A 29.2(16) . . . . ?
C4A C5A C8A C9A 30.5(14) . . . . ?
C6A C5A C8A C9A -149.6(9) . . . . ?
C13A C8A C9A C10A 6.6(16) . . . . ?
C5A C8A C9A C10A -174.5(8) . . . . ?
C8A C9A C10A C11A -0.7(13) . . . . ?
C9A C10A C11A C12A -3.5(19) . . . . ?
C9A C10A C11A C14A 173.6(10) . . . . ?
C10A C11A C12A C13A 2(3) . . . . ?
C14A C11A C12A C13A -175.3(19) . . . . ?
C9A C8A C13A C12A -8(3) . . . . ?
C5A C8A C13A C12A 172.6(19) . . . . ?
C11A C12A C13A C8A 4(4) . . . . ?
Cd1 O4A C14A O3A -16.1(13) 4_465 . . . ?
Cd1 O4A C14A C11A 173.1(12) 4_465 . . . ?
Cd1 O3A C14A O4A 15.2(13) 4_465 . . . ?
Cd1 O3A C14A C11A -174.2(13) 4_465 . . . ?
C12A C11A C14A O4A -12(2) . . . . ?
C10A C11A C14A O4A 170.4(12) . . . . ?
C12A C11A C14A O3A 176.9(18) . . . . ?
C10A C11A C14A O3A -0.2(18) . . . . ?
C19A N1A C15A C16A 3(2) . . . . ?
Cd1 N1A C15A C16A -178.1(12) . . . . ?
N1A C15A C16A C17A -1.9(18) . . . . ?
C15A C16A C17A C18A 0.6(15) . . . . ?
C16A C17A C18A C19A -0.3(15) . . . . ?
C15A N1A C19A C18A -3(2) . . . . ?
Cd1 N1A C19A C18A 178.4(11) . . . . ?
C15A N1A C19A C20A 178.2(15) . . . . ?
Cd1 N1A C19A C20A -0.8(18) . . . . ?
C17A C18A C19A N1A 1.3(18) . . . . ?
C17A C18A C19A C20A -179.5(11) . . . . ?
C24A N2A C20A C21A 2(2) . . . . ?
Cd1 N2A C20A C21A -174.9(9) . . . . ?
C24A N2A C20A C19A -178.2(13) . . . . ?
Cd1 N2A C20A C19A 5.3(16) . . . . ?
N1A C19A C20A N2A -3.1(18) . . . . ?
C18A C19A C20A N2A 177.7(13) . . . . ?
N1A C19A C20A C21A 177.1(13) . . . . ?
C18A C19A C20A C21A -2.1(17) . . . . ?
N2A C20A C21A C22A -1.9(16) . . . . ?
C19A C20A C21A C22A 177.9(10) . . . . ?
C20A C21A C22A C23A 2.7(15) . . . . ?
C21A C22A C23A C24A -3.0(15) . . . . ?
C20A N2A C24A C23A -2(2) . . . . ?
Cd1 N2A C24A C23A 174.1(11) . . . . ?
C22A C23A C24A N2A 2.7(17) . . . . ?
Cd1 O1B C1B O2B 6(3) . . . . ?
Cd1 O1B C1B C2B 177.7(12) . . . . ?
Cd1 O2B C1B O1B -6(3) . . . . ?
Cd1 O2B C1B C2B -177.3(13) . . . . ?
O1B C1B C2B C3B 18(4) . . . . ?
O2B C1B C2B C3B -169(2) . . . . ?
O1B C1B C2B C7B -162(3) . . . . ?
O2B C1B C2B C7B 9.7(19) . . . . ?
C7B C2B C3B C4B 3(4) . . . . ?
C1B C2B C3B C4B -178(2) . . . . ?
C2B C3B C4B C5B -9(5) . . . . ?
C3B C4B C5B C6B 11(3) . . . . ?
C3B C4B C5B C8B -176(2) . . . . ?
C4B C5B C6B C7B -7.2(16) . . . . ?
C8B C5B C6B C7B 179.8(8) . . . . ?
C3B C2B C7B C6B 1(2) . . . . ?
C1B C2B C7B C6B -178.2(11) . . . . ?
C5B C6B C7B C2B 1.4(14) . . . . ?
C4B C5B C8B C9B -20.5(16) . . . . ?
C6B C5B C8B C9B 152.3(9) . . . . ?
C4B C5B C8B C13B 159.0(17) . . . . ?
C6B C5B C8B C13B -28.2(18) . . . . ?
C13B C8B C9B C10B 1.6(17) . . . . ?
C5B C8B C9B C10B -178.8(8) . . . . ?
C8B C9B C10B C11B -2.0(14) . . . . ?
C9B C10B C11B C12B -2(2) . . . . ?
C9B C10B C11B C14B 179.0(11) . . . . ?
C10B C11B C12B C13B 5(4) . . . . ?
C14B C11B C12B C13B -175(2) . . . . ?
C9B C8B C13B C12B 2(3) . . . . ?
C5B C8B C13B C12B -177(2) . . . . ?
C11B C12B C13B C8B -6(4) . . . . ?
Cd1 O4B C14B O3B 4.7(15) 4_465 . . . ?
Cd1 O4B C14B C11B 169.1(13) 4_465 . . . ?
Cd1 O3B C14B O4B -4.5(15) 4_465 . . . ?
Cd1 O3B C14B C11B -168.9(13) 4_465 . . . ?
C12B C11B C14B O4B 25(2) . . . . ?
C10B C11B C14B O4B -155.6(13) . . . . ?
C12B C11B C14B O3B -170(2) . . . . ?
C10B C11B C14B O3B 9.9(18) . . . . ?
C19B N1B C15B C16B -2(4) . . . . ?
Cd1 N1B C15B C16B 178.5(18) . . . . ?
N1B C15B C16B C17B 1(3) . . . . ?
C15B C16B C17B C18B 0(2) . . . . ?
C16B C17B C18B C19B 0(2) . . . . ?
C15B N1B C19B C18B 3(3) . . . . ?
Cd1 N1B C19B C18B -178.3(16) . . . . ?
C15B N1B C19B C20B -180(2) . . . . ?
Cd1 N1B C19B C20B -1(3) . . . . ?
C17B C18B C19B N1B -1(3) . . . . ?
C17B C18B C19B C20B -178.9(16) . . . . ?
C24B N2B C20B C21B -1(3) . . . . ?
Cd1 N2B C20B C21B 179.9(15) . . . . ?
C24B N2B C20B C19B 176.9(19) . . . . ?
Cd1 N2B C20B C19B -2(3) . . . . ?
N1B C19B C20B N2B 2(3) . . . . ?
C18B C19B C20B N2B 179.4(19) . . . . ?
N1B C19B C20B C21B 180(2) . . . . ?
C18B C19B C20B C21B -2(2) . . . . ?
N2B C20B C21B C22B -3(3) . . . . ?
C19B C20B C21B C22B 179.4(15) . . . . ?
C20B C21B C22B C23B 3(2) . . . . ?
C21B C22B C23B C24B 1(2) . . . . ?
C20B N2B C24B C23B 5(3) . . . . ?
Cd1 N2B C24B C23B -176.0(17) . . . . ?
C22B C23B C24B N2B -5(3) . . . . ?
